data_7030072
loop_
_publ_author_name
'Luo, Zhong-Zhen'
'Lin, Chen-Sheng'
'Cheng, Wen-Dan'
'Li, Yuan-Bing'
'Zhang, Hao'
'Zhang, Wei-Long'
'He, Zhang-Zhen'

_publ_section_title
;
 Syntheses and characterizations of compounds Ba4F4XGa2S6 (X = Cr, Mn, Fe)
 and Ba4F4MnIn2S6 with 2D layered structures.
;
_journal_issue 27
_journal_name_full 'Dalton transactions (Cambridge, England : 2003)'
_journal_page_first 9938
_journal_page_last 9945
_journal_paper_doi 10.1039/c3dt50483b
_journal_volume 42
_journal_year 2013
_chemical_formula_sum 'Ba4 F4 Fe Ga2 S6'
_chemical_formula_weight 1013.03
_chemical_name_systematic
; 
 ? 
;
_space_group_IT_number 62
_symmetry_cell_setting orthorhombic
_symmetry_space_group_name_Hall '-P 2ac 2n'
_symmetry_space_group_name_H-M 'P n m a'
_atom_sites_solution_hydrogens none
_atom_sites_solution_primary direct
_atom_sites_solution_secondary difmap
_audit_creation_method SHELXL-97
_cell_angle_alpha 90.00
_cell_angle_beta 90.00
_cell_angle_gamma 90.00
_cell_formula_units_Z 4
_cell_length_a 12.694(8)
_cell_length_b 18.867(13)
_cell_length_c 6.116(4)
_cell_measurement_reflns_used 1111
_cell_measurement_temperature 293(2)
_cell_measurement_theta_max 27.4449
_cell_measurement_theta_min 3.2094
_cell_volume 1464.8(17)
_computing_structure_refinement 'SHELXL-97 (Sheldrick, 1997)'
_computing_structure_solution 'SHELXS-97 (Sheldrick, 1990)'
_diffrn_ambient_temperature 293(2)
_diffrn_detector_area_resol_mean 13.6612
_diffrn_measured_fraction_theta_full 0.996
_diffrn_measured_fraction_theta_max 0.996
_diffrn_measurement_device_type Mercury2
_diffrn_measurement_method CCD_Profile_fitting
_diffrn_radiation_monochromator graphite
_diffrn_radiation_source 'fine-focus sealed tube'
_diffrn_radiation_type MoK\a
_diffrn_radiation_wavelength 0.71073
_diffrn_reflns_av_R_equivalents 0.0458
_diffrn_reflns_av_sigmaI/netI 0.0272
_diffrn_reflns_limit_h_max 16
_diffrn_reflns_limit_h_min -16
_diffrn_reflns_limit_k_max 19
_diffrn_reflns_limit_k_min -24
_diffrn_reflns_limit_l_max 7
_diffrn_reflns_limit_l_min -7
_diffrn_reflns_number 10662
_diffrn_reflns_theta_full 27.48
_diffrn_reflns_theta_max 27.48
_diffrn_reflns_theta_min 3.39
_exptl_absorpt_coefficient_mu 16.026
_exptl_absorpt_correction_T_max 0.449
_exptl_absorpt_correction_T_min 0.302
_exptl_absorpt_correction_type multi-scan
_exptl_crystal_colour black
_exptl_crystal_density_diffrn 4.594
_exptl_crystal_density_method 'not measured'
_exptl_crystal_description Prism
_exptl_crystal_F_000 1776
_exptl_crystal_size_max 0.0800
_exptl_crystal_size_mid 0.0800
_exptl_crystal_size_min 0.0500
_refine_diff_density_max 1.095
_refine_diff_density_min -2.428
_refine_diff_density_rms 0.458
_refine_ls_extinction_method none
_refine_ls_goodness_of_fit_ref 0.991
_refine_ls_hydrogen_treatment none
_refine_ls_matrix_type full
_refine_ls_number_parameters 85
_refine_ls_number_reflns 1715
_refine_ls_number_restraints 0
_refine_ls_restrained_S_all 0.991
_refine_ls_R_factor_all 0.0608
_refine_ls_R_factor_gt 0.0415
_refine_ls_shift/su_max 0.008
_refine_ls_shift/su_mean 0.001
_refine_ls_structure_factor_coef Fsqd
_refine_ls_weighting_details 'calc w=1/[\s^2^(Fo^2^)+(0.1000P)^2^+0.0000P] where P=(Fo^2^+2Fc^2^)/3'
_refine_ls_weighting_scheme calc
_refine_ls_wR_factor_gt 0.1325
_refine_ls_wR_factor_ref 0.1537
_reflns_number_gt 1258
_reflns_number_total 1722
_reflns_threshold_expression >2sigma(I)
_cod_data_source_file c3dt50483b.cif
_cod_data_source_block compd3
_cod_depositor_comments
;
The following automatic conversions were performed:

'_exptl_absorpt_correction_type' value 'Multi-scan' changed to
'multi-scan' according to
/usr/data/users/saulius/automatic-downloads/retrospective/RSC/lib/dictionaries/cif_core.dic
dictionary named 'cif_core.dic' version 2.4.2 from 2011-04-26.

Automatic conversion script
Id: cif_fix_values 2281 2013-09-26 08:29:07Z andrius 
;
_cod_original_sg_symbol_H-M Pnma
_cod_database_code 7030072

loop_
_symmetry_equiv_pos_as_xyz
'x, y, z'
'-x+1/2, -y, z+1/2'
'x+1/2, -y+1/2, -z+1/2'
'-x, y+1/2, -z'
'-x, -y, -z'
'x-1/2, y, -z-1/2'
'-x-1/2, y-1/2, z-1/2'
'x, -y-1/2, z'

loop_
_atom_site_label
_atom_site_type_symbol
_atom_site_fract_x
_atom_site_fract_y
_atom_site_fract_z
_atom_site_U_iso_or_equiv
_atom_site_adp_type
_atom_site_occupancy
_atom_site_symmetry_multiplicity
_atom_site_calc_flag
_atom_site_refinement_flags
Ba1 Ba 0.25134(4) 0.07883(3) 0.23432(8) 0.0103(2) Uani 1 1 d .
Ba2 Ba 0.49795(4) 0.07798(3) 0.74350(6) 0.0104(2) Uani 1 1 d .
Ga1 Ga 0.29725(9) 0.2500 -0.14061(19) 0.0110(3) Uani 1 2 d S
Ga2 Ga 0.45219(9) 0.2500 0.36200(19) 0.0118(3) Uani 1 2 d S
Fe1 Fe 0.62473(13) 0.2500 0.0018(3) 0.0152(4) Uani 1 2 d S
S1 S 0.52162(19) 0.34937(14) 0.2262(3) 0.0146(5) Uani 1 1 d .
S2 S 0.2256(2) 0.15035(14) -0.2780(3) 0.0161(5) Uani 1 1 d .
S3 S 0.2784(3) 0.2500 0.2353(4) 0.0106(6) Uani 1 2 d S
S4 S 0.4670(2) 0.2500 0.7380(4) 0.0104(7) Uani 1 2 d S
F1 F 0.3752(3) 0.0019(2) 0.4863(8) 0.0130(12) Uani 1 1 d .
F2 F 0.1241(3) 0.0003(2) 0.4945(8) 0.0160(13) Uani 1 1 d .

loop_
_atom_site_aniso_label
_atom_site_aniso_U_11
_atom_site_aniso_U_22
_atom_site_aniso_U_33
_atom_site_aniso_U_23
_atom_site_aniso_U_13
_atom_site_aniso_U_12
Ba1 0.0099(4) 0.0110(4) 0.0099(4) 0.00050(16) -0.00021(15) 0.0024(2)
Ba2 0.0084(4) 0.0125(4) 0.0102(4) -0.00127(15) -0.00001(15) 0.0007(2)
Ga1 0.0108(6) 0.0120(6) 0.0103(6) 0.000 0.0005(4) 0.000
Ga2 0.0097(6) 0.0146(7) 0.0112(6) 0.000 0.0018(4) 0.000
Fe1 0.0127(8) 0.0162(9) 0.0168(8) 0.000 -0.0019(6) 0.000
S1 0.0107(10) 0.0183(12) 0.0147(10) 0.0021(8) -0.0029(7) -0.0081(10)
S2 0.0192(11) 0.0170(12) 0.0119(9) -0.0032(8) -0.0023(8) -0.0045(10)
S3 0.0070(14) 0.0144(16) 0.0105(14) 0.000 -0.0015(9) 0.000
S4 0.0042(14) 0.0154(16) 0.0116(15) 0.000 -0.0026(8) 0.000
F1 0.013(3) 0.017(3) 0.009(3) 0.0033(17) 0.0011(17) -0.002(2)
F2 0.015(3) 0.017(3) 0.017(3) 0.0048(19) 0.0007(18) 0.003(3)

loop_
_atom_type_symbol
_atom_type_description
_atom_type_scat_dispersion_real
_atom_type_scat_dispersion_imag
_atom_type_scat_source
Ba Ba -0.3244 2.2819 'International Tables Vol C Tables 4.2.6.8 and 6.1.1.4'
F F 0.0171 0.0103 'International Tables Vol C Tables 4.2.6.8 and 6.1.1.4'
Fe Fe 0.3463 0.8444 'International Tables Vol C Tables 4.2.6.8 and 6.1.1.4'
Ga Ga 0.2307 1.6083 'International Tables Vol C Tables 4.2.6.8 and 6.1.1.4'
S S 0.1246 0.1234 'International Tables Vol C Tables 4.2.6.8 and 6.1.1.4'

loop_
_geom_angle_atom_site_label_1
_geom_angle_atom_site_label_2
_geom_angle_atom_site_label_3
_geom_angle
_geom_angle_site_symmetry_1
_geom_angle_site_symmetry_3
F2 Ba1 F1 69.76(16) 2_554 .
F2 Ba1 F1 73.85(15) 2_554 2_554
F1 Ba1 F1 112.03(9) . 2_554
F2 Ba1 F2 112.13(9) 2_554 .
F1 Ba1 F2 73.22(14) . .
F1 Ba1 F2 70.40(16) 2_554 .
F2 Ba1 S1 145.71(11) 2_554 3_455
F1 Ba1 S1 136.62(10) . 3_455
F1 Ba1 S1 74.89(11) 2_554 3_455
F2 Ba1 S1 69.30(11) . 3_455
F2 Ba1 S3 120.20(12) 2_554 .
F1 Ba1 S3 118.88(11) . .
F1 Ba1 S3 128.96(11) 2_554 .
F2 Ba1 S3 127.31(11) . .
S1 Ba1 S3 71.21(8) 3_455 .
F2 Ba1 S2 143.16(11) 2_554 1_556
F1 Ba1 S2 75.83(12) . 1_556
F1 Ba1 S2 133.29(11) 2_554 1_556
F2 Ba1 S2 68.43(12) . 1_556
S1 Ba1 S2 70.72(7) 3_455 1_556
S3 Ba1 S2 66.49(7) . 1_556
F2 Ba1 S2 76.73(12) 2_554 .
F1 Ba1 S2 143.89(11) . .
F1 Ba1 S2 69.49(11) 2_554 .
F2 Ba1 S2 134.07(11) . .
S1 Ba1 S2 79.44(6) 3_455 .
S3 Ba1 S2 67.68(6) . .
S2 Ba1 S2 131.14(9) 1_556 .
F2 Ba1 S1 68.94(11) 2_554 8_565
F1 Ba1 S1 69.83(11) . 8_565
F1 Ba1 S1 139.25(10) 2_554 8_565
F2 Ba1 S1 139.76(10) . 8_565
S1 Ba1 S1 133.46(9) 3_455 8_565
S3 Ba1 S1 62.38(7) . 8_565
S2 Ba1 S1 87.37(6) 1_556 8_565
S2 Ba1 S1 86.10(5) . 8_565
F2 Ba1 Ba1 37.56(10) 2_554 2_554
F1 Ba1 Ba1 92.29(11) . 2_554
F1 Ba1 Ba1 36.33(10) 2_554 2_554
F2 Ba1 Ba1 92.00(11) . 2_554
S1 Ba1 Ba1 109.84(5) 3_455 2_554
S3 Ba1 Ba1 134.06(5) . 2_554
S2 Ba1 Ba1 159.23(5) 1_556 2_554
S2 Ba1 Ba1 67.57(6) . 2_554
S1 Ba1 Ba1 104.70(4) 8_565 2_554
F2 Ba1 Ba1 90.51(12) 2_554 2
F1 Ba1 Ba1 37.08(9) . 2
F1 Ba1 Ba1 90.27(11) 2_554 2
F2 Ba1 Ba1 36.16(10) . 2
S1 Ba1 Ba1 103.42(5) 3_455 2
S3 Ba1 Ba1 133.86(5) . 2
S2 Ba1 Ba1 68.61(6) 1_556 2
S2 Ba1 Ba1 158.30(4) . 2
S1 Ba1 Ba1 105.85(4) 8_565 2
Ba1 Ba1 Ba1 91.58(6) 2_554 2
F2 Ba1 Ba2 93.38(11) 2_554 2_554
F1 Ba1 Ba2 93.00(10) . 2_554
F1 Ba1 Ba2 35.16(10) 2_554 2_554
F2 Ba1 Ba2 35.24(11) . 2_554
S1 Ba1 Ba2 68.00(7) 3_455 2_554
S3 Ba1 Ba2 139.14(6) . 2_554
S2 Ba1 Ba2 101.28(5) 1_556 2_554
S2 Ba1 Ba2 102.18(5) . 2_554
S1 Ba1 Ba2 158.47(4) 8_565 2_554
Ba1 Ba1 Ba2 61.79(3) 2_554 2_554
Ba1 Ba1 Ba2 60.58(3) 2 2_554
F1 Ba2 F2 110.62(15) 5_656 2
F1 Ba2 F1 74.30(15) 5_656 .
F2 Ba2 F1 72.26(16) 2 .
F1 Ba2 F2 68.93(16) 5_656 6_657
F2 Ba2 F2 72.44(16) 2 6_657
F1 Ba2 F2 114.13(15) . 6_657
F1 Ba2 S2 74.08(11) 5_656 6_656
F2 Ba2 S2 136.99(11) 2 6_656
F1 Ba2 S2 143.49(10) . 6_656
F2 Ba2 S2 69.95(11) 6_657 6_656
F1 Ba2 S1 132.10(11) 5_656 8_566
F2 Ba2 S1 76.27(12) 2 8_566
F1 Ba2 S1 145.18(11) . 8_566
F2 Ba2 S1 68.72(11) 6_657 8_566
S2 Ba2 S1 71.27(7) 6_656 8_566
F1 Ba2 S4 129.84(11) 5_656 .
F2 Ba2 S4 119.46(11) 2 .
F1 Ba2 S4 117.57(11) . .
F2 Ba2 S4 128.09(11) 6_657 .
S2 Ba2 S4 71.69(8) 6_656 .
S1 Ba2 S4 66.68(6) 8_566 .
F1 Ba2 S1 71.55(11) 5_656 8_565
F2 Ba2 S1 143.70(11) 2 8_565
F1 Ba2 S1 73.83(11) . 8_565
F2 Ba2 S1 134.94(11) 6_657 8_565
S2 Ba2 S1 79.22(6) 6_656 8_565
S1 Ba2 S1 130.66(9) 8_566 8_565
S4 Ba2 S1 66.91(6) . 8_565
F1 Ba2 Ba2 37.34(10) 5_656 5_656
F2 Ba2 Ba2 91.61(11) 2 5_656
F1 Ba2 Ba2 36.96(10) . 5_656
F2 Ba2 Ba2 91.90(11) 6_657 5_656
S2 Ba2 Ba2 109.58(5) 6_656 5_656
S1 Ba2 Ba2 159.39(5) 8_566 5_656
S4 Ba2 Ba2 133.77(5) . 5_656
S1 Ba2 Ba2 68.10(6) 8_565 5_656
F1 Ba2 Ba2 89.44(11) 5_656 5_657
F2 Ba2 Ba2 36.73(10) 2 5_657
F1 Ba2 Ba2 94.01(11) . 5_657
F2 Ba2 Ba2 35.71(10) 6_657 5_657
S2 Ba2 Ba2 103.46(5) 6_656 5_657
S1 Ba2 Ba2 68.10(7) 8_566 5_657
S4 Ba2 Ba2 133.48(5) . 5_657
S1 Ba2 Ba2 159.48(4) 8_565 5_657
Ba2 Ba2 Ba2 92.17(6) 5_656 5_657
F1 Ba2 Ba1 92.81(11) 5_656 2
F2 Ba2 Ba1 36.40(10) 2 2
F1 Ba2 Ba1 35.86(10) . 2
F2 Ba2 Ba1 94.02(11) 6_657 2
S2 Ba2 Ba1 161.98(5) 6_656 2
S1 Ba2 Ba1 111.42(5) 8_566 2
S4 Ba2 Ba1 126.16(7) . 2
S1 Ba2 Ba1 108.78(5) 8_565 2
Ba2 Ba2 Ba1 61.31(3) 5_656 2
Ba2 Ba2 Ba1 63.33(3) 5_657 2
F1 Ba2 Ba1 144.92(10) 5_656 1_556
F2 Ba2 Ba1 34.32(10) 2 1_556
F1 Ba2 Ba1 89.34(10) . 1_556
F2 Ba2 Ba1 91.11(11) 6_657 1_556
S2 Ba2 Ba1 127.16(5) 6_656 1_556
S1 Ba2 Ba1 55.93(5) 8_566 1_556
S4 Ba2 Ba1 85.23(5) . 1_556
S1 Ba2 Ba1 133.94(5) 8_565 1_556
Ba2 Ba2 Ba1 120.26(3) 5_656 1_556
Ba2 Ba2 Ba1 60.43(3) 5_657 1_556
Ba1 Ba2 Ba1 58.96(3) 2 1_556
S2 Ga1 S2 113.25(14) . 8_565
S2 Ga1 S4 105.10(8) . 1_554
S2 Ga1 S4 105.10(8) 8_565 1_554
S2 Ga1 S3 109.23(7) . .
S2 Ga1 S3 109.23(7) 8_565 .
S4 Ga1 S3 114.95(11) 1_554 .
S1 Ga2 S1 114.28(14) . 8_565
S1 Ga2 S4 109.80(7) . .
S1 Ga2 S4 109.80(7) 8_565 .
S1 Ga2 S3 104.43(8) . .
S1 Ga2 S3 104.43(8) 8_565 .
S4 Ga2 S3 114.03(11) . .
S3 Fe1 S4 179.36(11) 6_656 1_554
S3 Fe1 S2 87.48(9) 6_656 3_554
S4 Fe1 S2 92.98(9) 1_554 3_554
S3 Fe1 S2 87.48(9) 6_656 6_655
S4 Fe1 S2 92.98(9) 1_554 6_655
S2 Fe1 S2 90.19(12) 3_554 6_655
S3 Fe1 S1 92.94(9) 6_656 .
S4 Fe1 S1 86.60(8) 1_554 .
S2 Fe1 S1 90.23(9) 3_554 .
S2 Fe1 S1 179.42(9) 6_655 .
S3 Fe1 S1 92.94(9) 6_656 8_565
S4 Fe1 S1 86.60(8) 1_554 8_565
S2 Fe1 S1 179.42(9) 3_554 8_565
S2 Fe1 S1 90.23(9) 6_655 8_565
S1 Fe1 S1 89.34(12) . 8_565
Ga2 S1 Fe1 78.16(10) . .
Ga2 S1 Ba1 133.01(10) . 3
Fe1 S1 Ba1 83.69(8) . 3
Ga2 S1 Ba2 130.69(9) . 8_564
Fe1 S1 Ba2 82.82(7) . 8_564
Ba1 S1 Ba2 88.55(6) 3 8_564
Ga2 S1 Ba2 87.60(8) . 8_565
Fe1 S1 Ba2 142.32(9) . 8_565
Ba1 S1 Ba2 81.01(5) 3 8_565
Ba2 S1 Ba2 130.66(9) 8_564 8_565
Ga2 S1 Ba1 86.34(8) . 8_565
Fe1 S1 Ba1 136.18(8) . 8_565
Ba1 S1 Ba1 133.30(9) 3 8_565
Ba2 S1 Ba1 76.86(5) 8_564 8_565
Ba2 S1 Ba1 76.20(5) 8_565 8_565
Ga1 S2 Fe1 78.22(10) . 6
Ga1 S2 Ba2 134.12(10) . 6_556
Fe1 S2 Ba2 84.31(8) 6 6_556
Ga1 S2 Ba1 129.83(10) . 1_554
Fe1 S2 Ba1 82.59(7) 6 1_554
Ba2 S2 Ba1 88.54(6) 6_556 1_554
Ga1 S2 Ba1 87.08(8) . .
Fe1 S2 Ba1 142.78(9) 6 .
Ba2 S2 Ba1 81.84(6) 6_556 .
Ba1 S2 Ba1 131.14(9) 1_554 .
Ga1 S3 Ga2 103.43(13) . .
Ga1 S3 Fe1 135.43(14) . 6_556
Ga2 S3 Fe1 121.14(12) . 6_556
Ga1 S3 Ba1 90.52(4) . 8_565
Ga2 S3 Ba1 95.77(6) . 8_565
Fe1 S3 Ba1 85.38(5) 6_556 8_565
Ga1 S3 Ba1 90.52(4) . .
Ga2 S3 Ba1 95.77(6) . .
Fe1 S3 Ba1 85.38(5) 6_556 .
Ba1 S3 Ba1 167.84(12) 8_565 .
Ga1 S4 Ga2 104.35(12) 1_556 .
Ga1 S4 Fe1 122.12(12) 1_556 1_556
Ga2 S4 Fe1 133.53(14) . 1_556
Ga1 S4 Ba2 96.33(5) 1_556 8_565
Ga2 S4 Ba2 91.15(4) . 8_565
Fe1 S4 Ba2 84.26(5) 1_556 8_565
Ga1 S4 Ba2 96.33(5) 1_556 .
Ga2 S4 Ba2 91.15(4) . .
Fe1 S4 Ba2 84.26(5) 1_556 .
Ba2 S4 Ba2 166.14(11) 8_565 .
Ba2 F1 Ba1 111.73(17) 5_656 .
Ba2 F1 Ba2 105.70(15) 5_656 .
Ba1 F1 Ba2 113.65(17) . .
Ba2 F1 Ba1 110.19(17) 5_656 2
Ba1 F1 Ba1 106.59(15) . 2
Ba2 F1 Ba1 108.98(17) . 2
Ba1 F2 Ba2 111.20(17) 2 2_554
Ba1 F2 Ba2 109.57(18) 2 6_557
Ba2 F2 Ba2 107.56(16) 2_554 6_557
Ba1 F2 Ba1 106.28(15) 2 .
Ba2 F2 Ba1 108.36(18) 2_554 .
Ba2 F2 Ba1 113.92(17) 6_557 .

loop_
_geom_bond_atom_site_label_1
_geom_bond_atom_site_label_2
_geom_bond_distance
_geom_bond_site_symmetry_2
Ba1 F2 2.623(5) 2_554
Ba1 F1 2.637(4) .
Ba1 F1 2.684(4) 2_554
Ba1 F2 2.709(5) .
Ba1 S3 3.248(8) .
Ba1 S1 3.224(2) 3_455
Ba1 S2 3.290(2) 1_556
Ba1 S2 3.427(2) .
Ba2 F1 2.615(5) 5_656
Ba2 F2 2.634(5) 2
Ba2 F1 2.638(5) .
Ba2 F2 2.698(5) 6_657
Ba2 S4 3.269(8) .
Ba2 S2 3.203(3) 6_656
Ba2 S1 3.269(2) 8_566
Ba2 S1 3.461(2) 8_565
Ga1 S2 2.251(2) .
Ga1 S2 2.251(2) 8_565
Ga1 S3 2.311(3) .
Ga1 S4 2.279(3) 1_554
Ga2 S1 2.232(2) .
Ga2 S1 2.232(2) 8_565
Ga2 S4 2.307(3) .
Ga2 S3 2.338(3) .
Fe1 S3 2.528(3) 6_656
Fe1 S4 2.571(4) 1_554
Fe1 S2 2.654(3) 3_554
Fe1 S2 2.654(3) 6_655
Fe1 S1 2.667(3) .
Fe1 S1 2.667(3) 8_565
S1 Ba2 3.269(2) 8_564
S1 Ba1 3.224(2) 3
S1 Ba2 3.461(2) 8_565
S2 Fe1 2.654(3) 6
S2 Ba2 3.203(2) 6_556
S2 Ba1 3.290(2) 1_554
S3 Fe1 2.528(3) 6_556
S3 Ba1 3.248(8) 8_565
S4 Ga1 2.279(3) 1_556
S4 Fe1 2.571(4) 1_556
S4 Ba2 3.269(8) 8_565
F1 Ba2 2.615(5) 5_656
F1 Ba1 2.684(4) 2
F2 Ba1 2.623(5) 2
F2 Ba2 2.634(5) 2_554
F2 Ba2 2.698(5) 6_557
